data_7248121
loop_
_publ_author_name
'Camargo-Ayala, Lorena'
'Bedoya, Mauricio'
'Prent-Pe\~naloza, Luis'
'Polo-Cuadrado, Efra\'in'
'Osorio, Edison'
'Brito, Iv\'an'
'Delgado, Gerzon E.'
'Gonz\'alez, Wendy'
'Gutierrez, Margarita'

_publ_section_title
;
 Crystal structure, quantum chemical insights, and molecular docking
 studies of Naryl-2-(N-disubstituted) acetamide compounds: potential
 inhibitors for neurodegenerative enzymes
;
_journal_issue 8
_journal_name_full 'RSC Advances'
_journal_page_first 5222
_journal_page_last 5233
_journal_paper_doi 10.1039/D3RA08649F
_journal_volume 14
_journal_year 2024
_chemical_formula_moiety 'C17 H20 N2 O'
_chemical_formula_sum 'C17 H17 N2 O'
_chemical_formula_weight 265.32
_space_group_crystal_system monoclinic
_space_group_IT_number 4
_space_group_name_Hall 'P 2yb'
_space_group_name_H-M_alt 'P 1 21 1'
_atom_sites_solution_hydrogens geom
_audit_creation_date 2023-01-26
_audit_creation_method
;
Olex2 1.5
(compiled 2022.04.07 svn.rca3783a0 for OlexSys, GUI svn.r6498)
;
_audit_update_record
;
2024-01-26 deposited with the CCDC.	2024-02-01 downloaded from the CCDC.
;
_cell_angle_alpha 90
_cell_angle_beta 96.49(4)
_cell_angle_gamma 90
_cell_formula_units_Z 2
_cell_length_a 4.763(7)
_cell_length_b 10.544(16)
_cell_length_c 15.14(2)
_cell_measurement_temperature 298.00
_cell_volume 755.5(19)
_computing_cell_refinement 'SAINT V8.40B (?, 2016)'
_computing_data_reduction 'SAINT V8.40B (?, 2016)'
_computing_molecular_graphics 'Olex2 1.5 (Dolomanov et al., 2009)'
_computing_publication_material 'Olex2 1.5 (Dolomanov et al., 2009)'
_computing_structure_refinement 'SHELXL 2018/3 (Sheldrick, 2015)'
_computing_structure_solution 'SHELXT 2018/2 (Sheldrick, 2018)'
_diffrn_ambient_temperature 298.00
_diffrn_measured_fraction_theta_full 0.706
_diffrn_measured_fraction_theta_max 0.706
_diffrn_measurement_device_type 'Bruker APEX-II CCD'
_diffrn_measurement_method '\f and \w scans'
_diffrn_radiation_type MoK\a
_diffrn_radiation_wavelength 0.71073
_diffrn_reflns_av_R_equivalents 0.4101
_diffrn_reflns_av_unetI/netI 0.5261
_diffrn_reflns_Laue_measured_fraction_full 0.706
_diffrn_reflns_Laue_measured_fraction_max 0.706
_diffrn_reflns_limit_h_max 5
_diffrn_reflns_limit_h_min -5
_diffrn_reflns_limit_k_max 13
_diffrn_reflns_limit_k_min -12
_diffrn_reflns_limit_l_max 18
_diffrn_reflns_limit_l_min -18
_diffrn_reflns_number 5760
_diffrn_reflns_point_group_measured_fraction_full 0.656
_diffrn_reflns_point_group_measured_fraction_max 0.652
_diffrn_reflns_theta_full 25.242
_diffrn_reflns_theta_max 26.483
_diffrn_reflns_theta_min 2.708
_exptl_absorpt_coefficient_mu 0.074
_exptl_absorpt_correction_T_max 0.7454
_exptl_absorpt_correction_T_min 0.5346
_exptl_absorpt_correction_type multi-scan
_exptl_absorpt_process_details
;
SADABS-2016/2 (Bruker,2016/2) was used for absorption correction.
wR2(int) was 0.1685 before and 0.0000 after correction.
The Ratio of minimum to maximum transmission is 0.7172.
The \l/2 correction factor is Not present.
;
_exptl_crystal_density_diffrn 1.166
_exptl_crystal_F_000 282
_refine_diff_density_max 0.159
_refine_diff_density_min -0.164
_refine_diff_density_rms 0.038
_refine_ls_abs_structure_details
;
 Flack x determined using 172 quotients [(I+)-(I-)]/[(I+)+(I-)]
 (Parsons, Flack and Wagner, Acta Cryst. B69 (2013) 249-259).
;
_refine_ls_abs_structure_Flack -0.6(10)
_refine_ls_extinction_method none
_refine_ls_goodness_of_fit_ref 0.870
_refine_ls_hydrogen_treatment constr
_refine_ls_matrix_type full
_refine_ls_number_parameters 182
_refine_ls_number_reflns 2031
_refine_ls_number_restraints 1
_refine_ls_restrained_S_all 0.870
_refine_ls_R_factor_all 0.3128
_refine_ls_R_factor_gt 0.0847
_refine_ls_shift/su_max 0.000
_refine_ls_shift/su_mean 0.000
_refine_ls_structure_factor_coef Fsqd
_refine_ls_weighting_details 'w=1/[\s^2^(Fo^2^)] where P=(Fo^2^+2Fc^2^)/3'
_refine_ls_weighting_scheme calc
_refine_ls_wR_factor_gt 0.1055
_refine_ls_wR_factor_ref 0.1474
_reflns_Friedel_coverage 0.751
_reflns_Friedel_fraction_full 0.601
_reflns_Friedel_fraction_max 0.592
_reflns_number_gt 665
_reflns_number_total 2031
_reflns_threshold_expression 'I > 2\s(I)'
_cod_data_source_file d3ra08649f2.cif
_cod_data_source_block mgla56
_cod_original_cell_volume 756(2)
_cod_database_code 7248121
_shelx_shelxl_version_number 2018/3
_shelx_space_group_comment
;
The symmetry employed for this shelxl refinement is uniquely defined
by the following loop, which should always be used as a source of
symmetry information in preference to the above space-group names.
They are only intended as comments.
;
_olex2_refinement_description
;
1. Fixed Uiso
 At 1.2 times of:
  All C(H) groups, All C(H,H) groups, All N(H) groups
 At 1.5 times of:
  All C(H,H,H) groups
2.a Ternary CH refined with riding coordinates:
 C00C(H00C)
2.b Secondary CH2 refined with riding coordinates:
 C00H(H00I,H00J), C00I(H00K,H00L), C00J(H00M,H00N), C00K(H00O,H00P)
2.c Aromatic/amide H refined with riding coordinates:
 N001(H001), C005(H005), C008(H008), C009(H009), C00B(H00B), C00E(H00F),
 C00F(H00G), C00G(H00H)
2.d Idealised Me refined as rotating group:
 C00D(H00A,H00D,H00E)
;
_olex2_submission_special_instructions 'No special instructions were received'

loop_
_space_group_symop_operation_xyz
'x, y, z'
'-x, y+1/2, -z'

loop_
_atom_site_label
_atom_site_type_symbol
_atom_site_fract_x
_atom_site_fract_y
_atom_site_fract_z
_atom_site_U_iso_or_equiv
_atom_site_adp_type
_atom_site_occupancy
_atom_site_site_symmetry_order
_atom_site_calc_flag
_atom_site_refinement_flags_posn
_atom_site_refinement_flags_adp
_atom_site_refinement_flags_occupancy
_atom_site_disorder_assembly
_atom_site_disorder_group
N001 N 0.450(3) 0.4968(7) 0.2409(4) 0.044(4) Uani 1 1 d . . . . .
H001 H 0.274832 0.483084 0.246845 0.052 Uiso 1 1 calc R U . . .
C002 C 0.451(3) 0.7742(10) 0.0848(5) 0.050(5) Uani 1 1 d . . . . .
C003 C 0.525(3) 0.6167(9) 0.2045(6) 0.040(4) Uani 1 1 d . . . . .
O004 O 0.881(3) 0.4113(8) 0.2517(7) 0.077(5) Uani 1 1 d . . . . .
C005 C 0.163(3) 0.5847(7) 0.0729(5) 0.040(4) Uani 1 1 d . . . . .
H005 H 0.103708 0.508740 0.095985 0.048 Uiso 1 1 calc R U . . .
N006 N 0.684(3) 0.2707(6) 0.3953(4) 0.053(4) Uani 1 1 d . . . . .
C007 C 0.389(3) 0.6561(8) 0.1218(6) 0.038(4) Uani 1 1 d . . . . .
C008 C 0.033(4) 0.6285(8) -0.0080(6) 0.059(6) Uani 1 1 d . . . . .
H008 H -0.107476 0.580394 -0.039794 0.071 Uiso 1 1 calc R U . . .
C009 C 0.808(4) 0.8067(9) 0.2122(7) 0.071(6) Uani 1 1 d . . . . .
H009 H 0.947380 0.857468 0.242324 0.085 Uiso 1 1 calc R U . . .
C00A C 0.640(5) 0.4042(11) 0.2665(9) 0.057(7) Uani 1 1 d . . . . .
C00B C 0.730(3) 0.6903(10) 0.2479(6) 0.050(5) Uani 1 1 d . . . . .
H00B H 0.820942 0.663182 0.302221 0.060 Uiso 1 1 calc R U . . .
C00C C 0.523(3) 0.2863(9) 0.3062(5) 0.046(4) Uani 1 1 d . . . . .
H00C H 0.321657 0.298167 0.312199 0.056 Uiso 1 1 calc R U . . .
C00D C 0.561(5) 0.1743(11) 0.2454(5) 0.088(8) Uani 1 1 d . . . . .
H00A H 0.752027 0.144216 0.255823 0.133 Uiso 1 1 calc R U . . .
H00D H 0.521210 0.200555 0.184565 0.133 Uiso 1 1 calc R U . . .
H00E H 0.433682 0.107519 0.257438 0.133 Uiso 1 1 calc R U . . .
C00E C 0.113(4) 0.7446(10) -0.0420(6) 0.066(7) Uani 1 1 d . . . . .
H00F H 0.021150 0.774617 -0.095400 0.080 Uiso 1 1 calc R U . . .
C00F C 0.320(4) 0.8124(10) 0.0016(6) 0.070(7) Uani 1 1 d . . . . .
H00G H 0.379353 0.886626 -0.023806 0.084 Uiso 1 1 calc R U . . .
C00G C 0.674(4) 0.8421(10) 0.1321(7) 0.069(5) Uani 1 1 d . . . . .
H00H H 0.733311 0.916399 0.106787 0.083 Uiso 1 1 calc R U . . .
C00H C 0.739(4) 0.1817(12) 0.5384(6) 0.106(8) Uani 1 1 d . . . . .
H00I H 0.621876 0.148904 0.581496 0.127 Uiso 1 1 calc R U . . .
H00J H 0.922738 0.140690 0.547520 0.127 Uiso 1 1 calc R U . . .
C00I C 0.598(4) 0.1600(9) 0.4424(6) 0.070(6) Uani 1 1 d . . . . .
H00K H 0.666366 0.082609 0.417515 0.084 Uiso 1 1 calc R U . . .
H00L H 0.394240 0.155555 0.440673 0.084 Uiso 1 1 calc R U . . .
C00J C 0.659(4) 0.3746(9) 0.4544(6) 0.087(8) Uani 1 1 d . . . . .
H00M H 0.463139 0.401290 0.452857 0.105 Uiso 1 1 calc R U . . .
H00N H 0.770906 0.446173 0.438673 0.105 Uiso 1 1 calc R U . . .
C00K C 0.769(5) 0.3236(10) 0.5462(7) 0.106(9) Uani 1 1 d . . . . .
H00O H 0.965002 0.347368 0.561859 0.128 Uiso 1 1 calc R U . . .
H00P H 0.658014 0.356281 0.591115 0.128 Uiso 1 1 calc R U . . .

loop_
_atom_site_aniso_label
_atom_site_aniso_U_11
_atom_site_aniso_U_22
_atom_site_aniso_U_33
_atom_site_aniso_U_23
_atom_site_aniso_U_13
_atom_site_aniso_U_12
N001 0.041(14) 0.043(6) 0.045(4) 0.019(4) 0.000(5) 0.006(6)
C002 0.047(18) 0.055(7) 0.048(5) -0.002(6) 0.008(6) -0.003(9)
C003 0.035(15) 0.047(6) 0.041(5) -0.002(5) 0.010(6) -0.006(7)
O004 0.034(16) 0.088(7) 0.110(7) 0.051(5) 0.004(9) 0.007(6)
C005 0.035(14) 0.027(6) 0.056(5) 0.008(5) -0.006(6) -0.001(6)
N006 0.072(13) 0.035(5) 0.050(4) 0.020(5) 0.001(5) 0.002(6)
C007 0.036(13) 0.031(6) 0.051(5) -0.002(5) 0.017(6) -0.021(6)
C008 0.08(2) 0.043(8) 0.056(6) 0.002(5) 0.005(7) 0.015(7)
C009 0.09(2) 0.049(8) 0.074(7) -0.003(6) 0.000(8) -0.016(7)
C00A 0.05(2) 0.050(9) 0.064(7) 0.013(6) -0.008(10) -0.008(9)
C00B 0.021(18) 0.076(8) 0.054(6) 0.002(6) 0.013(7) -0.017(8)
C00C 0.025(15) 0.061(7) 0.054(5) 0.025(6) 0.010(6) 0.004(7)
C00D 0.12(3) 0.088(9) 0.056(6) 0.009(7) -0.008(8) -0.048(11)
C00E 0.09(2) 0.059(9) 0.050(6) 0.008(6) 0.001(8) 0.022(9)
C00F 0.08(2) 0.070(9) 0.058(7) 0.025(6) 0.022(9) 0.005(9)
C00G 0.066(19) 0.068(8) 0.078(7) 0.008(6) 0.037(9) -0.017(9)
C00H 0.13(3) 0.128(12) 0.052(6) 0.046(8) -0.030(8) -0.009(13)
C00I 0.067(19) 0.068(8) 0.075(7) 0.026(6) 0.006(8) -0.006(8)
C00J 0.12(3) 0.082(10) 0.059(6) 0.002(6) 0.000(8) 0.022(11)
C00K 0.17(3) 0.084(9) 0.061(7) 0.012(7) 0.013(9) -0.014(11)

loop_
_atom_type_symbol
_atom_type_description
_atom_type_scat_dispersion_real
_atom_type_scat_dispersion_imag
_atom_type_scat_source
C C 0.0033 0.0016 'International Tables Vol C Tables 4.2.6.8 and 6.1.1.4'
H H 0.0000 0.0000 'International Tables Vol C Tables 4.2.6.8 and 6.1.1.4'
N N 0.0061 0.0033 'International Tables Vol C Tables 4.2.6.8 and 6.1.1.4'
O O 0.0106 0.0060 'International Tables Vol C Tables 4.2.6.8 and 6.1.1.4'

loop_
_geom_angle_atom_site_label_1
_geom_angle_atom_site_label_2
_geom_angle_atom_site_label_3
_geom_angle
_geom_angle_site_symmetry_1
_geom_angle_site_symmetry_3
_geom_angle_publ_flag
C003 N001 H001 118.2 . . ?
C00A N001 H001 118.2 . . ?
C00A N001 C003 123.6(14) . . ?
C00F C002 C007 121.4(12) . . ?
C00F C002 C00G 123.0(11) . . ?
C00G C002 C007 115.2(11) . . ?
C007 C003 N001 119.5(10) . . ?
C00B C003 N001 120.7(9) . . ?
C00B C003 C007 119.8(9) . . ?
C007 C005 H005 119.7 . . ?
C008 C005 H005 119.7 . . ?
C008 C005 C007 120.7(9) . . ?
C00I N006 C00C 113.1(9) . . ?
C00J N006 C00C 114.5(8) . . ?
C00J N006 C00I 105.1(8) . . ?
C002 C007 C005 115.6(10) . . ?
C003 C007 C002 121.3(11) . . ?
C003 C007 C005 122.9(8) . . ?
C005 C008 H008 119.8 . . ?
C005 C008 C00E 120.3(13) . . ?
C00E C008 H008 119.8 . . ?
C00B C009 H009 121.2 . . ?
C00G C009 H009 121.2 . . ?
C00G C009 C00B 117.7(13) . . ?
N001 C00A C00C 116.0(19) . . ?
O004 C00A N001 121.7(13) . . ?
O004 C00A C00C 122.1(16) . . ?
C003 C00B C009 121.2(11) . . ?
C003 C00B H00B 119.4 . . ?
C009 C00B H00B 119.4 . . ?
N006 C00C C00A 106.0(11) . . ?
N006 C00C H00C 109.9 . . ?
N006 C00C C00D 112.3(9) . . ?
C00A C00C H00C 109.9 . . ?
C00A C00C C00D 108.8(10) . . ?
C00D C00C H00C 109.9 . . ?
C00C C00D H00A 109.5 . . ?
C00C C00D H00D 109.5 . . ?
C00C C00D H00E 109.5 . . ?
H00A C00D H00D 109.5 . . ?
H00A C00D H00E 109.5 . . ?
H00D C00D H00E 109.5 . . ?
C008 C00E H00F 119.8 . . ?
C00F C00E C008 120.3(11) . . ?
C00F C00E H00F 119.8 . . ?
C002 C00F H00G 119.3 . . ?
C00E C00F C002 121.4(11) . . ?
C00E C00F H00G 119.3 . . ?
C002 C00G H00H 117.7 . . ?
C009 C00G C002 124.5(11) . . ?
C009 C00G H00H 117.7 . . ?
H00I C00H H00J 108.9 . . ?
C00I C00H H00I 110.9 . . ?
C00I C00H H00J 110.9 . . ?
C00K C00H H00I 110.9 . . ?
C00K C00H H00J 110.9 . . ?
C00K C00H C00I 104.3(9) . . ?
N006 C00I C00H 103.1(10) . . ?
N006 C00I H00K 111.1 . . ?
N006 C00I H00L 111.1 . . ?
C00H C00I H00K 111.1 . . ?
C00H C00I H00L 111.1 . . ?
H00K C00I H00L 109.1 . . ?
N006 C00J H00M 110.8 . . ?
N006 C00J H00N 110.8 . . ?
N006 C00J C00K 104.8(8) . . ?
H00M C00J H00N 108.9 . . ?
C00K C00J H00M 110.8 . . ?
C00K C00J H00N 110.8 . . ?
C00H C00K C00J 105.0(10) . . ?
C00H C00K H00O 110.7 . . ?
C00H C00K H00P 110.7 . . ?
C00J C00K H00O 110.7 . . ?
C00J C00K H00P 110.7 . . ?
H00O C00K H00P 108.8 . . ?

loop_
_geom_bond_atom_site_label_1
_geom_bond_atom_site_label_2
_geom_bond_distance
_geom_bond_site_symmetry_2
_geom_bond_publ_flag
N001 H001 0.8600 . ?
N001 C003 1.441(12) . ?
N001 C00A 1.359(19) . ?
C002 C007 1.410(12) . ?
C002 C00F 1.401(13) . ?
C002 C00G 1.409(17) . ?
C003 C007 1.404(12) . ?
C003 C00B 1.359(15) . ?
O004 C00A 1.20(2) . ?
C005 H005 0.9300 . ?
C005 C007 1.448(14) . ?
C005 C008 1.388(13) . ?
N006 C00C 1.483(11) . ?
N006 C00I 1.451(12) . ?
N006 C00J 1.429(10) . ?
C008 H008 0.9300 . ?
C008 C00E 1.397(14) . ?
C009 H009 0.9300 . ?
C009 C00B 1.409(14) . ?
C009 C00G 1.357(13) . ?
C00A C00C 1.515(17) . ?
C00B H00B 0.9300 . ?
C00C H00C 0.9800 . ?
C00C C00D 1.521(12) . ?
C00D H00A 0.9600 . ?
C00D H00D 0.9600 . ?
C00D H00E 0.9600 . ?
C00E H00F 0.9300 . ?
C00E C00F 1.331(19) . ?
C00F H00G 0.9300 . ?
C00G H00H 0.9300 . ?
C00H H00I 0.9700 . ?
C00H H00J 0.9700 . ?
C00H C00I 1.547(14) . ?
C00H C00K 1.507(14) . ?
C00I H00K 0.9700 . ?
C00I H00L 0.9700 . ?
C00J H00M 0.9700 . ?
C00J H00N 0.9700 . ?
C00J C00K 1.527(13) . ?
C00K H00O 0.9700 . ?
C00K H00P 0.9700 . ?

loop_
_geom_torsion_atom_site_label_1
_geom_torsion_atom_site_label_2
_geom_torsion_atom_site_label_3
_geom_torsion_atom_site_label_4
_geom_torsion
_geom_torsion_site_symmetry_1
_geom_torsion_site_symmetry_2
_geom_torsion_site_symmetry_3
_geom_torsion_site_symmetry_4
_geom_torsion_publ_flag
N001 C003 C007 C002 178.3(11) . . . . ?
N001 C003 C007 C005 3.7(17) . . . . ?
N001 C003 C00B C009 178.9(12) . . . . ?
N001 C00A C00C N006 -123.5(12) . . . . ?
N001 C00A C00C C00D 115.5(13) . . . . ?
C003 N001 C00A O004 -8(2) . . . . ?
C003 N001 C00A C00C 178.0(8) . . . . ?
O004 C00A C00C N006 62.4(19) . . . . ?
O004 C00A C00C C00D -59(2) . . . . ?
C005 C008 C00E C00F 2(2) . . . . ?
N006 C00J C00K C00H -22.3(19) . . . . ?
C007 C002 C00F C00E 7(2) . . . . ?
C007 C002 C00G C009 -6(2) . . . . ?
C007 C003 C00B C009 1(2) . . . . ?
C007 C005 C008 C00E -2.2(18) . . . . ?
C008 C005 C007 C002 4.3(17) . . . . ?
C008 C005 C007 C003 179.2(12) . . . . ?
C008 C00E C00F C002 -4(2) . . . . ?
C00A N001 C003 C007 125.3(13) . . . . ?
C00A N001 C003 C00B -52.8(15) . . . . ?
C00B C003 C007 C002 -3.6(19) . . . . ?
C00B C003 C007 C005 -178.2(12) . . . . ?
C00B C009 C00G C002 4(2) . . . . ?
C00C N006 C00I C00H -167.1(11) . . . . ?
C00C N006 C00J C00K 165.0(13) . . . . ?
C00F C002 C007 C003 178.6(13) . . . . ?
C00F C002 C007 C005 -6.4(17) . . . . ?
C00F C002 C00G C009 -178.8(14) . . . . ?
C00G C002 C007 C003 5.9(19) . . . . ?
C00G C002 C007 C005 -179.1(12) . . . . ?
C00G C002 C00F C00E 178.7(16) . . . . ?
C00G C009 C00B C003 -1(2) . . . . ?
C00I N006 C00C C00A -179.4(13) . . . . ?
C00I N006 C00C C00D -60.7(15) . . . . ?
C00I N006 C00J C00K 40.3(16) . . . . ?
C00I C00H C00K C00J -3(2) . . . . ?
C00J N006 C00C C00A 60.3(15) . . . . ?
C00J N006 C00C C00D 178.9(13) . . . . ?
C00J N006 C00I C00H -41.6(13) . . . . ?
C00K C00H C00I N006 26.3(16) . . . . ?
